data_4022931
loop_
_publ_author_name
'Gloria Ruiz-G\'omez'
'Mar\'ia Jos\'e Iglesias'
'Manuel Serrano-Ruiz'
'Santiago Garc\'ia-Granda'
'Andr\'es Francesch'
'Fernando L\'opez-Ortiz'
'Carmen Cuevas'

_publ_section_title
;
 Double Dearomatization of Bis(diphenylphosphinamides)
 through Anionic Cyclization. A Facile Route of Accessing
 Multifunctional Systems with Antitumor Properties
;
_journal_name_full 'Journal of Organic Chemistry'
_journal_page_first 3790
_journal_page_last 3799
_journal_paper_doi 10.1021/jo070276q
_journal_volume 72
_journal_year 2007
_chemical_formula_sum 'C42 H42 N2 O2 P2'
_chemical_formula_weight 668.72
_chemical_name_systematic
; 
 ? 
;
_space_group_IT_number 14
_symmetry_cell_setting monoclinic
_symmetry_space_group_name_Hall '-P 2ybc'
_symmetry_space_group_name_H-M 'P 1 21/c 1'
_atom_sites_solution_hydrogens geom
_atom_sites_solution_primary direct
_atom_sites_solution_secondary difmap
_audit_creation_method SHELXL-97
_cell_angle_alpha 90.00
_cell_angle_beta 100.319(2)
_cell_angle_gamma 90.00
_cell_formula_units_Z 2
_cell_length_a 9.5460(10)
_cell_length_b 14.9535(16)
_cell_length_c 12.3925(12)
_cell_measurement_reflns_used 452
_cell_measurement_temperature 150(2)
_cell_measurement_theta_max 37.307
_cell_measurement_theta_min 4.335
_cell_volume 1740.4(3)
_computing_cell_refinement 'Bruker APEX'
_computing_data_collection 'Bruker APEX'
_computing_data_reduction 'Bruker SHELXTL'
_computing_molecular_graphics 'Bruker SHELXTL'
_computing_publication_material 'Bruker SHELXTL'
_computing_structure_refinement 'SHELXL-97 (Sheldrick, 1997)'
_computing_structure_solution 'SHELXS-97 (Sheldrick, 1990)'
_diffrn_ambient_temperature 150(2)
_diffrn_measured_fraction_theta_full 0.998
_diffrn_measured_fraction_theta_max 0.998
_diffrn_measurement_device_type 'CCD area detector'
_diffrn_measurement_method 'phi and omega scans'
_diffrn_radiation_monochromator graphite
_diffrn_radiation_source 'fine-focus sealed tube'
_diffrn_radiation_type MoK\a
_diffrn_radiation_wavelength 0.71069
_diffrn_reflns_av_R_equivalents 0.1105
_diffrn_reflns_av_sigmaI/netI 0.1865
_diffrn_reflns_limit_h_max 10
_diffrn_reflns_limit_h_min -11
_diffrn_reflns_limit_k_max 17
_diffrn_reflns_limit_k_min -13
_diffrn_reflns_limit_l_max 14
_diffrn_reflns_limit_l_min -14
_diffrn_reflns_number 9305
_diffrn_reflns_theta_full 25.01
_diffrn_reflns_theta_max 25.01
_diffrn_reflns_theta_min 2.16
_exptl_absorpt_coefficient_mu 0.165
_exptl_absorpt_correction_type none
_exptl_crystal_colour colorless
_exptl_crystal_density_diffrn 1.276
_exptl_crystal_density_method 'not measured'
_exptl_crystal_description Prismatic
_exptl_crystal_F_000 708
_refine_diff_density_max 0.318
_refine_diff_density_min -0.277
_refine_diff_density_rms 0.053
_refine_ls_extinction_method none
_refine_ls_goodness_of_fit_ref 0.804
_refine_ls_hydrogen_treatment mixed
_refine_ls_matrix_type full
_refine_ls_number_parameters 297
_refine_ls_number_reflns 3067
_refine_ls_number_restraints 0
_refine_ls_restrained_S_all 0.804
_refine_ls_R_factor_all 0.1372
_refine_ls_R_factor_gt 0.0611
_refine_ls_shift/su_max 0.000
_refine_ls_shift/su_mean 0.000
_refine_ls_structure_factor_coef Fsqd
_refine_ls_weighting_details 'calc w=1/[\s^2^(Fo^2^)+(0.0000P)^2^+0.0000P] where P=(Fo^2^+2Fc^2^)/3'
_refine_ls_weighting_scheme calc
_refine_ls_wR_factor_gt 0.0735
_refine_ls_wR_factor_ref 0.0928
_reflns_number_gt 1559
_reflns_number_total 3067
_reflns_threshold_expression >2sigma(I)
_cod_data_source_file jo070276qsi20070208_111405.cif
_cod_data_source_block c:\sir97\fernando\r571_2w2\r571_2m
_cod_depositor_comments
;
The following automatic conversions were performed:
'_symmetry_cell_setting' value 'Monoclinic' changed to 'monoclinic'
according to '/home/saulius/struct/CIF-dictionaries/cif_core.dic'
dictionary named 'cif_core.dic' version 2.4.1 from 2010-06-29.

Automatic conversion script
Id: cif_fix_enum 1527 2010-12-29 10:47:43Z saulius 
;
_cod_original_sg_symbol_H-M 'P 21/c'
_cod_database_code 4022931

loop_
_symmetry_equiv_pos_as_xyz
'x, y, z'
'-x, y+1/2, -z+1/2'
'-x, -y, -z'
'x, -y-1/2, z-1/2'

loop_
_atom_site_label
_atom_site_type_symbol
_atom_site_fract_x
_atom_site_fract_y
_atom_site_fract_z
_atom_site_U_iso_or_equiv
_atom_site_adp_type
_atom_site_occupancy
_atom_site_symmetry_multiplicity
_atom_site_calc_flag
_atom_site_refinement_flags
P1 P 0.23844(11) 0.19986(8) 0.58613(9) 0.0222(3) Uani 1 1 d .
O2 O 0.2562(2) 0.17436(18) 0.70373(19) 0.0288(8) Uani 1 1 d .
N1 N 0.2266(3) 0.1171(2) 0.4953(2) 0.0225(9) Uani 1 1 d .
C1 C 0.0845(4) 0.0609(3) 0.3191(3) 0.0210(10) Uani 1 1 d .
C2 C -0.0154(4) -0.0036(3) 0.2824(3) 0.0283(11) Uani 1 1 d .
C3 C -0.0130(5) -0.0502(3) 0.1857(4) 0.0369(13) Uani 1 1 d .
C4 C 0.0932(5) -0.0321(3) 0.1273(4) 0.0353(13) Uani 1 1 d .
C5 C 0.1913(5) 0.0335(3) 0.1603(4) 0.0309(12) Uani 1 1 d .
C6 C 0.1864(5) 0.0808(3) 0.2555(3) 0.0267(11) Uani 1 1 d .
C7 C 0.3806(4) 0.2739(2) 0.5657(3) 0.0171(10) Uani 1 1 d .
C8 C 0.3937(4) 0.3065(3) 0.4627(3) 0.0274(11) Uani 1 1 d .
C9 C 0.4953(5) 0.3682(3) 0.4509(4) 0.0341(13) Uani 1 1 d .
C10 C 0.5874(5) 0.3994(3) 0.5424(4) 0.0377(13) Uani 1 1 d .
C11 C 0.5770(4) 0.3686(3) 0.6456(4) 0.0346(13) Uani 1 1 d .
C12 C 0.4750(4) 0.3057(3) 0.6568(4) 0.0290(11) Uani 1 1 d .
C13 C 0.0669(4) 0.2508(3) 0.5256(3) 0.0235(11) Uani 1 1 d .
C14 C -0.0415(5) 0.2323(3) 0.5957(4) 0.0345(13) Uani 1 1 d .
C15 C -0.1752(4) 0.2144(3) 0.5529(4) 0.0332(12) Uani 1 1 d .
C16 C -0.2220(4) 0.2108(3) 0.4344(4) 0.0315(12) Uani 1 1 d .
C17 C -0.1296(4) 0.2099(3) 0.3680(4) 0.0279(11) Uani 1 1 d .
C18 C 0.0286(4) 0.2069(3) 0.4121(3) 0.0218(10) Uani 1 1 d .
H18 H 0.0802 0.2385 0.3598 0.026 Uiso 1 1 calc R
C19 C 0.0824(4) 0.1104(3) 0.4266(3) 0.0199(10) Uani 1 1 d .
C20 C 0.3120(5) 0.0358(3) 0.5198(4) 0.0280(12) Uani 1 1 d .
C21 C 0.4598(5) 0.0437(3) 0.4905(4) 0.0320(13) Uani 1 1 d .
H19 H 0.020(3) 0.0737(19) 0.468(2) 0.003(9) Uiso 1 1 d .
H20B H 0.263(4) -0.012(2) 0.485(3) 0.038(14) Uiso 1 1 d .
H15 H -0.243(3) 0.200(2) 0.598(3) 0.031(11) Uiso 1 1 d .
H3 H -0.084(3) -0.090(2) 0.169(3) 0.020(12) Uiso 1 1 d .
H6 H 0.257(3) 0.126(2) 0.280(3) 0.022(11) Uiso 1 1 d .
H21A H 0.507(4) 0.096(3) 0.539(3) 0.048(14) Uiso 1 1 d .
H17 H -0.157(3) 0.209(2) 0.293(3) 0.029(12) Uiso 1 1 d .
H10 H 0.653(3) 0.444(2) 0.530(2) 0.003(9) Uiso 1 1 d .
H20A H 0.326(4) 0.023(3) 0.604(3) 0.053(14) Uiso 1 1 d .
H5 H 0.270(3) 0.047(2) 0.125(3) 0.032(12) Uiso 1 1 d .
H2 H -0.084(3) -0.018(2) 0.329(3) 0.030(12) Uiso 1 1 d .
H16 H -0.323(3) 0.208(2) 0.407(3) 0.032(12) Uiso 1 1 d .
H12 H 0.463(3) 0.281(2) 0.719(2) 0.022(12) Uiso 1 1 d .
H21B H 0.456(3) 0.059(2) 0.422(3) 0.026(13) Uiso 1 1 d .
H8 H 0.329(3) 0.286(2) 0.400(3) 0.034(13) Uiso 1 1 d .
H9 H 0.514(3) 0.386(2) 0.388(3) 0.027(13) Uiso 1 1 d .
H14 H -0.011(3) 0.241(2) 0.675(3) 0.024(11) Uiso 1 1 d .
H4 H 0.104(3) -0.065(2) 0.067(3) 0.022(11) Uiso 1 1 d .
H13 H 0.089(3) 0.315(2) 0.525(3) 0.019(11) Uiso 1 1 d .
H11 H 0.640(4) 0.388(3) 0.709(3) 0.045(14) Uiso 1 1 d .

loop_
_atom_site_aniso_label
_atom_site_aniso_U_11
_atom_site_aniso_U_22
_atom_site_aniso_U_33
_atom_site_aniso_U_23
_atom_site_aniso_U_13
_atom_site_aniso_U_12
P1 0.0200(6) 0.0279(7) 0.0182(6) -0.0008(6) 0.0019(5) 0.0014(6)
O2 0.0291(17) 0.041(2) 0.0157(15) 0.0028(14) 0.0027(13) -0.0025(14)
N1 0.020(2) 0.022(2) 0.024(2) -0.0014(17) -0.0001(16) 0.0075(16)
C1 0.021(2) 0.025(3) 0.017(2) 0.001(2) 0.0034(19) 0.005(2)
C2 0.030(3) 0.034(3) 0.023(3) -0.002(2) 0.007(2) -0.005(2)
C3 0.032(3) 0.041(4) 0.039(3) -0.013(3) 0.008(2) -0.015(3)
C4 0.043(3) 0.036(3) 0.029(3) -0.012(3) 0.013(3) -0.006(2)
C5 0.031(3) 0.033(3) 0.031(3) 0.002(2) 0.010(2) -0.003(2)
C6 0.029(3) 0.026(3) 0.025(3) -0.004(2) 0.004(2) -0.005(2)
C7 0.014(2) 0.019(3) 0.018(2) 0.0002(19) -0.0002(18) 0.0026(18)
C8 0.028(3) 0.024(3) 0.030(3) -0.003(2) 0.003(2) 0.008(2)
C9 0.036(3) 0.035(3) 0.034(3) 0.003(3) 0.015(3) 0.004(2)
C10 0.033(3) 0.029(3) 0.054(4) 0.007(3) 0.016(3) -0.004(2)
C11 0.019(3) 0.042(4) 0.039(3) -0.006(3) -0.005(2) -0.001(2)
C12 0.024(3) 0.028(3) 0.034(3) 0.006(3) 0.004(2) 0.007(2)
C13 0.018(2) 0.023(3) 0.028(3) -0.004(2) 0.0003(19) 0.006(2)
C14 0.031(3) 0.055(4) 0.021(3) -0.010(2) 0.011(2) 0.007(2)
C15 0.023(3) 0.044(4) 0.036(3) -0.008(3) 0.013(2) 0.004(2)
C16 0.017(3) 0.036(3) 0.039(3) -0.007(2) -0.001(2) 0.004(2)
C17 0.025(3) 0.033(3) 0.025(3) 0.007(3) 0.003(2) 0.002(2)
C18 0.020(2) 0.026(3) 0.019(2) 0.003(2) 0.0029(18) 0.001(2)
C19 0.019(2) 0.022(3) 0.019(2) 0.004(2) 0.0043(19) 0.002(2)
C20 0.025(3) 0.032(3) 0.026(3) 0.002(3) 0.004(2) 0.005(2)
C21 0.033(3) 0.032(3) 0.034(3) -0.001(3) 0.015(3) 0.004(2)

loop_
_atom_type_symbol
_atom_type_description
_atom_type_scat_dispersion_real
_atom_type_scat_dispersion_imag
_atom_type_scat_source
C C 0.0033 0.0016 'International Tables Vol C Tables 4.2.6.8 and 6.1.1.4'
H H 0.0000 0.0000 'International Tables Vol C Tables 4.2.6.8 and 6.1.1.4'
N N 0.0061 0.0033 'International Tables Vol C Tables 4.2.6.8 and 6.1.1.4'
O O 0.0106 0.0060 'International Tables Vol C Tables 4.2.6.8 and 6.1.1.4'
P P 0.1023 0.0942 'International Tables Vol C Tables 4.2.6.8 and 6.1.1.4'

loop_
_geom_angle_atom_site_label_1
_geom_angle_atom_site_label_2
_geom_angle_atom_site_label_3
_geom_angle
_geom_angle_site_symmetry_1
O2 P1 N1 117.06(17) .
O2 P1 C7 109.79(16) .
N1 P1 C7 108.85(16) .
O2 P1 C13 116.28(17) .
N1 P1 C13 94.83(17) .
C7 P1 C13 109.02(19) .
C20 N1 C19 119.1(3) .
C20 N1 P1 120.6(3) .
C19 N1 P1 112.4(2) .
C2 C1 C6 118.4(4) .
C2 C1 C19 120.8(4) .
C6 C1 C19 120.7(4) .
C1 C2 C3 121.3(4) .
C1 C2 H2 117(2) .
C3 C2 H2 121(2) .
C4 C3 C2 118.9(4) .
C4 C3 H3 127(2) .
C2 C3 H3 114(2) .
C5 C4 C3 120.9(4) .
C5 C4 H4 117(2) .
C3 C4 H4 122(2) .
C4 C5 C6 119.7(4) .
C4 C5 H5 125(2) .
C6 C5 H5 115(2) .
C5 C6 C1 120.6(4) .
C5 C6 H6 120(2) .
C1 C6 H6 120(2) .
C8 C7 C12 118.1(4) .
C8 C7 P1 122.5(3) .
C12 C7 P1 119.2(3) .
C9 C8 C7 121.1(4) .
C9 C8 H8 120(2) .
C7 C8 H8 119(2) .
C8 C9 C10 120.0(5) .
C8 C9 H9 124(2) .
C10 C9 H9 116(2) .
C11 C10 C9 120.4(5) .
C11 C10 H10 123.2(19) .
C9 C10 H10 116.4(18) .
C12 C11 C10 119.4(4) .
C12 C11 H11 119(2) .
C10 C11 H11 122(2) .
C11 C12 C7 121.1(4) .
C11 C12 H12 125(2) .
C7 C12 H12 114(2) .
C14 C13 C18 112.2(3) .
C14 C13 P1 110.3(3) .
C18 C13 P1 104.2(3) .
C14 C13 H13 110.6(19) .
C18 C13 H13 115.5(19) .
P1 C13 H13 103.4(18) .
C15 C14 C13 121.7(4) .
C15 C14 H14 121.6(19) .
C13 C14 H14 116(2) .
C14 C15 C16 120.8(4) .
C14 C15 H15 121(2) .
C16 C15 H15 118(2) .
C17 C16 C15 120.9(4) .
C17 C16 H16 122(2) .
C15 C16 H16 117(2) .
C16 C17 C18 121.0(4) .
C16 C17 H17 122(2) .
C18 C17 H17 117(2) .
C17 C18 C19 111.3(3) .
C17 C18 C13 112.1(3) .
C19 C18 C13 106.0(3) .
C17 C18 H18 109.1 .
C19 C18 H18 109.1 .
C13 C18 H18 109.1 .
N1 C19 C1 112.1(3) .
N1 C19 C18 105.1(3) .
C1 C19 C18 114.2(3) .
N1 C19 H19 108.6(15) .
C1 C19 H19 106.1(16) .
C18 C19 H19 110.7(17) .
N1 C20 C21 113.0(4) .
N1 C20 H20B 110(2) .
C21 C20 H20B 111(2) .
N1 C20 H20A 109(2) .
C21 C20 H20A 107(2) .
H20B C20 H20A 107(3) .
C21 C21 C20 111.2(5) 3_656
C21 C21 H21A 114(2) 3_656
C20 C21 H21A 104(2) .
C21 C21 H21B 108(3) 3_656
C20 C21 H21B 112(2) .
H21A C21 H21B 108(3) .

loop_
_geom_bond_atom_site_label_1
_geom_bond_atom_site_label_2
_geom_bond_distance
_geom_bond_site_symmetry_2
P1 O2 1.486(2) .
P1 N1 1.663(3) .
P1 C7 1.804(4) .
P1 C13 1.839(4) .
N1 C20 1.466(5) .
N1 C19 1.486(4) .
C1 C2 1.375(5) .
C1 C6 1.389(5) .
C1 C19 1.528(5) .
C2 C3 1.389(5) .
C2 H2 0.97(3) .
C3 C4 1.374(6) .
C3 H3 0.89(3) .
C4 C5 1.368(6) .
C4 H4 0.91(3) .
C5 C6 1.383(5) .
C5 H5 0.96(3) .
C6 H6 0.97(3) .
C7 C8 1.393(5) .
C7 C12 1.396(5) .
C8 C9 1.365(6) .
C8 H8 0.95(3) .
C9 C10 1.385(6) .
C9 H9 0.87(3) .
C10 C11 1.380(6) .
C10 H10 0.94(3) .
C11 C12 1.379(6) .
C11 H11 0.95(3) .
C12 H12 0.88(3) .
C13 C14 1.492(5) .
C13 C18 1.536(5) .
C13 H13 0.99(3) .
C14 C15 1.318(5) .
C14 H14 0.98(3) .
C15 C16 1.458(5) .
C15 H15 0.95(3) .
C16 C17 1.309(5) .
C16 H16 0.96(3) .
C17 C18 1.512(5) .
C17 H17 0.91(3) .
C18 C19 1.531(5) .
C18 H18 1.0000 .
C19 H19 1.01(3) .
C20 C21 1.523(6) .
C20 H20B 0.92(3) .
C20 H20A 1.04(4) .
C21 C21 1.511(9) 3_656
C21 H21A 1.03(4) .
C21 H21B 0.87(3) .

loop_
_geom_torsion_atom_site_label_1
_geom_torsion_atom_site_label_2
_geom_torsion_atom_site_label_3
_geom_torsion_atom_site_label_4
_geom_torsion
_geom_torsion_site_symmetry_4
O2 P1 N1 C20 -37.4(4) .
C7 P1 N1 C20 87.8(3) .
C13 P1 N1 C20 -160.2(3) .
O2 P1 N1 C19 111.5(3) .
C7 P1 N1 C19 -123.3(3) .
C13 P1 N1 C19 -11.3(3) .
C6 C1 C2 C3 1.8(7) .
C19 C1 C2 C3 -178.8(4) .
C1 C2 C3 C4 1.3(8) .
C2 C3 C4 C5 -3.2(8) .
C3 C4 C5 C6 1.9(7) .
C4 C5 C6 C1 1.3(7) .
C2 C1 C6 C5 -3.1(6) .
C19 C1 C6 C5 177.6(4) .
O2 P1 C7 C8 178.0(3) .
N1 P1 C7 C8 48.7(4) .
C13 P1 C7 C8 -53.5(4) .
O2 P1 C7 C12 -7.2(4) .
N1 P1 C7 C12 -136.5(3) .
C13 P1 C7 C12 121.3(3) .
C12 C7 C8 C9 -0.3(6) .
P1 C7 C8 C9 174.5(3) .
C7 C8 C9 C10 -0.1(7) .
C8 C9 C10 C11 0.0(7) .
C9 C10 C11 C12 0.6(7) .
C10 C11 C12 C7 -1.1(7) .
C8 C7 C12 C11 1.0(6) .
P1 C7 C12 C11 -174.1(3) .
O2 P1 C13 C14 -17.4(4) .
N1 P1 C13 C14 106.0(3) .
C7 P1 C13 C14 -142.2(3) .
O2 P1 C13 C18 -138.0(3) .
N1 P1 C13 C18 -14.6(3) .
C7 P1 C13 C18 97.2(3) .
C18 C13 C14 C15 -25.8(6) .
P1 C13 C14 C15 -141.5(4) .
C13 C14 C15 C16 0.7(7) .
C14 C15 C16 C17 11.8(7) .
C15 C16 C17 C18 3.8(7) .
C16 C17 C18 C19 89.8(5) .
C16 C17 C18 C13 -28.7(6) .
C14 C13 C18 C17 37.6(5) .
P1 C13 C18 C17 156.9(3) .
C14 C13 C18 C19 -84.0(4) .
P1 C13 C18 C19 35.3(3) .
C20 N1 C19 C1 -52.0(5) .
P1 N1 C19 C1 158.6(3) .
C20 N1 C19 C18 -176.6(3) .
P1 N1 C19 C18 34.0(3) .
C2 C1 C19 N1 134.7(4) .
C6 C1 C19 N1 -46.0(5) .
C2 C1 C19 C18 -105.9(4) .
C6 C1 C19 C18 73.5(5) .
C17 C18 C19 N1 -166.0(3) .
C13 C18 C19 N1 -43.9(4) .
C17 C18 C19 C1 70.6(4) .
C13 C18 C19 C1 -167.2(3) .
C19 N1 C20 C21 126.7(4) .
P1 N1 C20 C21 -86.4(4) .
N1 C20 C21 C21 -176.0(5) 3_656
